data_7153924
loop_
_publ_author_name
'Takeda, Ryosuke'
'Kawamura, Akie'
'Kawashima, Aki'
'Moriwaki, Hiroki'
'Sato, Tatsunori'
'Ace\~na, Jos\'e Luis'
'Soloshonok, Vadim A.'

_publ_section_title
;
 Design and synthesis of (S)- and (R)-\a-(phenyl)ethylamine-derived
 NH-type ligands and their application for the chemical resolution of
 \a-amino acids.
;
_journal_issue 32
_journal_name_full 'Organic &amp; biomolecular chemistry'
_journal_page_first 6239
_journal_page_last 6249
_journal_paper_doi 10.1039/c4ob00669k
_journal_volume 12
_journal_year 2014
_chemical_absolute_configuration ad
_chemical_compound_source 'synthesis as described'
_chemical_formula_moiety 'C34 H34 Cl1 N3 Ni1 O4'
_chemical_formula_sum 'C34 H34 Cl N3 Ni O4'
_chemical_formula_weight 642.8
_chemical_name_systematic
;
 ?
;
_space_group_IT_number 76
_symmetry_cell_setting tetragonal
_symmetry_Int_Tables_number 76
_symmetry_space_group_name_Hall 'P 4w'
_symmetry_space_group_name_H-M 'P 41'
_atom_sites_solution_hydrogens geom
_atom_sites_solution_primary direct
_atom_sites_solution_secondary difmap
_audit_creation_date 2014-01-24T16:44:59-00:00
_audit_creation_method 'WinGX routine CIF_UPDATE'
_cell_angle_alpha 90
_cell_angle_beta 90
_cell_angle_gamma 90
_cell_formula_units_Z 4
_cell_length_a 9.76204(4)
_cell_length_b 9.76204(4)
_cell_length_c 31.9566(2)
_cell_measurement_reflns_used 19516
_cell_measurement_temperature 100(2)
_cell_measurement_theta_max 74.027
_cell_measurement_theta_min 2.744
_cell_measurement_wavelength 1.54184
_cell_volume 3045.38(3)
_computing_cell_refinement 'CrysAlis Pro (Oxford Diffraction Ltd., 2011)'
_computing_data_collection 'CrysAlis Pro (Oxford Diffraction Ltd., 2011)'
_computing_data_reduction 'CrysAlis Pro (Oxford Diffraction Ltd., 2011)'
_computing_molecular_graphics 'Diamond v.3.2f (Crystal Impact GbR, 2008)'
_computing_publication_material 'WinGX publication routines (Farrugia, 1999)'
_computing_structure_refinement 'SHELXL-97 (Sheldrick, 2008)'
_computing_structure_solution 'OLEX2 (Dolomanov et al, 2009)'
_diffrn_ambient_temperature 100(2)
_diffrn_detector 'CCD plate'
_diffrn_detector_area_resol_mean 5.2012
_diffrn_detector_type Atlas
_diffrn_measured_fraction_theta_full 0.999
_diffrn_measured_fraction_theta_max 0.999
_diffrn_measurement_details
;
  1 omega  -68.00  -42.00   1.0000    1.0000
omega____ theta____ kappa____ phi______ frames
    -      -40.5756   57.0000   60.0000 26

  2 omega    8.00   33.00   1.0000    1.0000
omega____ theta____ kappa____ phi______ frames
    -      -40.5756   57.0000   60.0000 25

  3 omega    6.00   87.00   1.0000    1.0000
omega____ theta____ kappa____ phi______ frames
    -       40.5756 -125.0000  -90.0000 81

  4 omega   38.00   77.00   1.0000    1.0000
omega____ theta____ kappa____ phi______ frames
    -      108.3609  -45.0000  120.0000 39

  5 omega   39.00   65.00   1.0000    1.0000
omega____ theta____ kappa____ phi______ frames
    -      108.3609  -30.0000 -120.0000 26

  6 omega   30.00   69.00   1.0000    1.0000
omega____ theta____ kappa____ phi______ frames
    -      108.3609  -30.0000   60.0000 39

  7 omega   84.00  155.00   1.0000    1.0000
omega____ theta____ kappa____ phi______ frames
    -      108.3609   30.0000 -180.0000 71

  8 omega   98.00  157.00   1.0000    1.0000
omega____ theta____ kappa____ phi______ frames
    -      108.3609  125.0000   90.0000 59

  9 omega   18.00  113.00   1.0000    1.0000
omega____ theta____ kappa____ phi______ frames
    -       40.5756   38.0000   90.0000 95

 10 omega   73.00   98.00   1.0000    1.0000
omega____ theta____ kappa____ phi______ frames
    -       40.5756 -125.0000  -60.0000 25

 11 omega   11.00   36.00   1.0000    1.0000
omega____ theta____ kappa____ phi______ frames
    -       40.5756 -125.0000  -60.0000 25

 12 omega   14.00  108.00   1.0000    1.0000
omega____ theta____ kappa____ phi______ frames
    -       40.5756   38.0000    0.0000 94

 13 omega  -99.00   -4.00   1.0000    1.0000
omega____ theta____ kappa____ phi______ frames
    -      -83.0000   77.0000 -150.0000 95

 14 omega  -33.00   -7.00   1.0000    1.0000
omega____ theta____ kappa____ phi______ frames
    -      -83.0000   30.0000 -180.0000 26

 15 omega   92.00  122.00   1.0000    1.0000
omega____ theta____ kappa____ phi______ frames
    -      108.3609 -125.0000 -180.0000 30

 16 omega   38.00   75.00   1.0000    1.0000
omega____ theta____ kappa____ phi______ frames
    -      108.3609  -45.0000 -180.0000 37

 17 omega   76.00  105.00   1.0000    1.0000
omega____ theta____ kappa____ phi______ frames
    -      108.3609  -94.0000   30.0000 29

 18 omega   30.00   64.00   1.0000    1.0000
omega____ theta____ kappa____ phi______ frames
    -      108.3609  -30.0000  -60.0000 34

 19 omega   48.00  109.00   1.0000    1.0000
omega____ theta____ kappa____ phi______ frames
    -      108.3609  -94.0000  -60.0000 61

 20 omega   30.00   56.00   1.0000    1.0000
omega____ theta____ kappa____ phi______ frames
    -      108.3609  -30.0000  150.0000 26

 21 omega   99.00  133.00   1.0000    1.0000
omega____ theta____ kappa____ phi______ frames
    -      108.3609  -77.0000   90.0000 34

 22 omega   48.00   96.00   1.0000    1.0000
omega____ theta____ kappa____ phi______ frames
    -      108.3609  -77.0000   90.0000 48

 23 omega   37.00   63.00   1.0000    1.0000
omega____ theta____ kappa____ phi______ frames
    -      108.3609  -30.0000 -180.0000 26

 24 omega   30.00   69.00   1.0000    1.0000
omega____ theta____ kappa____ phi______ frames
    -      108.3609  -30.0000 -150.0000 39

 25 omega   59.00  119.00   1.0000    1.0000
omega____ theta____ kappa____ phi______ frames
    -      108.3609 -125.0000  -60.0000 60

 26 omega   48.00  127.00   1.0000    1.0000
omega____ theta____ kappa____ phi______ frames
    -      108.3609  -61.0000  -30.0000 79

 27 omega   26.00  141.00   1.0000    1.0000
omega____ theta____ kappa____ phi______ frames
    -      108.3609  -15.0000  -30.0000 115

;
_diffrn_measurement_device '\k-geometry diffractometer'
_diffrn_measurement_device_type 'Agilent SuperNova'
_diffrn_measurement_method '\w scans'
_diffrn_orient_matrix_UB_11 0.0300118
_diffrn_orient_matrix_UB_12 0.1274786
_diffrn_orient_matrix_UB_13 -0.0268964
_diffrn_orient_matrix_UB_21 0.1487922
_diffrn_orient_matrix_UB_22 0.0013244
_diffrn_orient_matrix_UB_23 0.0160625
_diffrn_orient_matrix_UB_31 0.0432575
_diffrn_orient_matrix_UB_32 -0.0930165
_diffrn_orient_matrix_UB_33 -0.0366329
_diffrn_radiation_monochromator 'Multilayer optics'
_diffrn_radiation_probe x-ray
_diffrn_radiation_source 'Nova (Cu) X-ray micro-source'
_diffrn_radiation_type CuK\a
_diffrn_radiation_wavelength 1.54184
_diffrn_reflns_av_R_equivalents 0.0234
_diffrn_reflns_av_unetI/netI 0.0173
_diffrn_reflns_limit_h_max 12
_diffrn_reflns_limit_h_min -11
_diffrn_reflns_limit_k_max 11
_diffrn_reflns_limit_k_min -12
_diffrn_reflns_limit_l_max 27
_diffrn_reflns_limit_l_min -39
_diffrn_reflns_number 24338
_diffrn_reflns_theta_full 71.44
_diffrn_reflns_theta_max 71.44
_diffrn_reflns_theta_min 4.53
_diffrn_source_current 0.8
_diffrn_source_power 0.04
_diffrn_source_voltage 50
_exptl_absorpt_coefficient_mu 2.077
_exptl_absorpt_correction_T_max 0.717
_exptl_absorpt_correction_T_min 0.638
_exptl_absorpt_correction_type analytical
_exptl_absorpt_process_details
;
        CrysAlisPro, Agilent Technologies,
        Version 1.171.36.24 (release 03-12-2012 CrysAlis171 .NET)
        (compiled Dec  3 2012,18:21:49)
Analytical numeric absorption correction using a multifaceted crystal
                        model based on expressions derived by R.C. Clark & J.S.
        (Clark, R. C. & Reid, J. S. (1995). Acta Cryst. A51, 887-897)
;
_exptl_crystal_colour red
_exptl_crystal_density_diffrn 1.402
_exptl_crystal_density_method 'not measured'
_exptl_crystal_description prism
_exptl_crystal_F_000 1344
_exptl_crystal_size_max 0.2996
_exptl_crystal_size_mid 0.2481
_exptl_crystal_size_min 0.2095
_refine_diff_density_max 0.267
_refine_diff_density_min -0.418
_refine_diff_density_rms 0.043
_refine_ls_abs_structure_details
;
The Friedel pair coverage of the experiment is almost complete (76%).
Analysis of the absolute structure using likelihood methods
(Hooft, Straver & Spek, 2008) was performed using PLATON (Spek, 2011).
 The results indicated that the absolute structure had been correctly
 assigned. The method calculated that the probability that the structure 
is inverted is smaller than 10-99. The absolute structure parameter y 
(Hooft, Straver & Spek, 2008) was calculated using PLATON (Spek,
2010). The resulting value was y=0.000(3), which together with Flack parameter 
value, indicate that the absolute structure has sureley been determined 
correctly.

Flack, H. D. (1983), Acta Cryst. A39, 876-881
Flack & G. Bernardinelli, Acta Cryst. 1999, A55, 908-915; 
H. D. Flack & G. Bernardinelli, J. Appl. Cryst. 2000, 33, 1143-1148.

R. W. W. Hooft, L. H. Straver & A. L. Spek, J. Appl. Cryst. 2008, 41, 96-103
A. L. Spek (2010) PLATON, Utrecht, The Netherlands; 
A. L. Spek, J. Appl. Cryst. 2003, 36, 7-13
A. L. Thompson & D. J. Watkin, Tetrahedron: Asymmetry 2009, 20, 712--717

;
_refine_ls_abs_structure_Flack 0.006(12)
_refine_ls_extinction_method none
_refine_ls_goodness_of_fit_ref 1.115
_refine_ls_hydrogen_treatment noref
_refine_ls_matrix_type full
_refine_ls_number_parameters 391
_refine_ls_number_reflns 5213
_refine_ls_number_restraints 1
_refine_ls_restrained_S_all 1.115
_refine_ls_R_factor_all 0.0263
_refine_ls_R_factor_gt 0.0262
_refine_ls_shift/su_max 0.002
_refine_ls_shift/su_mean 0
_refine_ls_structure_factor_coef Fsqd
_refine_ls_weighting_details 'calc w=1/[\s^2^(Fo^2^)+(0.0349P)^2^+1.3458P] where P=(Fo^2^+2Fc^2^)/3'
_refine_ls_weighting_scheme calc
_refine_ls_wR_factor_gt 0.0698
_refine_ls_wR_factor_ref 0.0699
_reflns_number_gt 5195
_reflns_number_total 5213
_reflns_threshold_expression >2\s(I)
_cod_data_source_file c4ob00669k2.cif
_cod_data_source_block a2013226_solo3phea
_cod_depositor_comments 'Adding full bibliography for 7153924.cif.'
_cod_original_cell_volume 3045.357(19)
_cod_database_code 7153924

loop_
_symmetry_equiv_pos_as_xyz
'x, y, z'
'-y, x, z+1/4'
'-x, -y, z+1/2'
'y, -x, z+3/4'

loop_
_atom_site_label
_atom_site_type_symbol
_atom_site_fract_x
_atom_site_fract_y
_atom_site_fract_z
_atom_site_U_iso_or_equiv
_atom_site_adp_type
_atom_site_occupancy
_atom_site_symmetry_multiplicity
_atom_site_calc_flag
_atom_site_refinement_flags
C1 C 0.5038(2) 0.7386(2) 0.07200(7) 0.0178(4) Uani 1 1 d .
C1D C 0.9494(3) 0.5891(3) 0.22130(9) 0.0394(6) Uani 1 1 d .
H1DA H 0.8672 0.5297 0.2203 0.047 Uiso 1 1 calc R
H1DB H 1.0307 0.5333 0.2141 0.047 Uiso 1 1 calc R
C2 C 0.5287(2) 0.5847(2) 0.07718(7) 0.0160(4) Uani 1 1 d .
H2 H 0.4756 0.55 0.1018 0.019 Uiso 1 1 calc R
C2D C 0.9341(5) 0.7098(5) 0.19058(14) 0.0790(12) Uani 1 1 d .
H2DA H 0.922 0.6744 0.1621 0.118 Uiso 1 1 calc R
H2DB H 1.0165 0.767 0.1917 0.118 Uiso 1 1 calc R
H2DC H 0.8541 0.7648 0.1984 0.118 Uiso 1 1 calc R
C3 C 0.7239(2) 0.4568(2) 0.10339(6) 0.0143(4) Uani 1 1 d .
C4 C 0.62837(19) 0.3499(2) 0.12040(7) 0.0149(4) Uani 1 1 d .
C5 C 0.5671(2) 0.3693(2) 0.15947(7) 0.0174(4) Uani 1 1 d .
H5 H 0.5815 0.4522 0.1744 0.021 Uiso 1 1 calc R
C6 C 0.4852(2) 0.2670(2) 0.17634(7) 0.0200(4) Uani 1 1 d .
H6 H 0.4442 0.2795 0.203 0.024 Uiso 1 1 calc R
C7 C 0.4633(2) 0.1468(2) 0.15438(8) 0.0218(5) Uani 1 1 d .
H7 H 0.4079 0.0768 0.1662 0.026 Uiso 1 1 calc R
C8 C 0.5212(2) 0.1278(2) 0.11529(8) 0.0223(5) Uani 1 1 d .
H8 H 0.504 0.0459 0.1001 0.027 Uiso 1 1 calc R
C9 C 0.6052(2) 0.2297(2) 0.09829(7) 0.0192(4) Uani 1 1 d .
H9 H 0.6463 0.2167 0.0716 0.023 Uiso 1 1 calc R
C10 C 0.8713(2) 0.43473(19) 0.10891(6) 0.0138(4) Uani 1 1 d .
C11 C 0.9124(2) 0.3357(2) 0.13844(7) 0.0175(4) Uani 1 1 d .
H11 H 0.8453 0.2861 0.1538 0.021 Uiso 1 1 calc R
C12 C 1.0493(2) 0.3105(2) 0.14516(7) 0.0200(4) Uani 1 1 d .
C13 C 1.1495(2) 0.3794(2) 0.12267(7) 0.0221(5) Uani 1 1 d .
H13 H 1.2436 0.3598 0.1273 0.026 Uiso 1 1 calc R
C14 C 1.1115(2) 0.4764(2) 0.09358(7) 0.0220(5) Uani 1 1 d .
H14 H 1.1804 0.5235 0.0783 0.026 Uiso 1 1 calc R
C15 C 0.9733(2) 0.5071(2) 0.08606(7) 0.0157(4) Uani 1 1 d .
C16 C 1.0188(2) 0.6534(2) 0.02634(7) 0.0185(4) Uani 1 1 d .
C17 C 0.9676(2) 0.7870(2) 0.00772(7) 0.0203(4) Uani 1 1 d .
H17A H 1.0462 0.8461 0.0001 0.024 Uiso 1 1 calc R
H17B H 0.9138 0.7685 -0.0179 0.024 Uiso 1 1 calc R
C18 C 0.9690(2) 0.9309(2) 0.07071(7) 0.0209(5) Uani 1 1 d .
H18 H 1.0373 0.864 0.0819 0.025 Uiso 1 1 calc R
C19 C 1.0477(2) 1.0466(2) 0.05010(7) 0.0207(5) Uani 1 1 d .
C20 C 0.9794(2) 1.1534(2) 0.03027(8) 0.0256(5) Uani 1 1 d .
H20 H 0.8821 1.1556 0.0301 0.031 Uiso 1 1 calc R
C21 C 1.0538(3) 1.2577(2) 0.01056(9) 0.0298(5) Uani 1 1 d .
H21 H 1.0069 1.3308 -0.0029 0.036 Uiso 1 1 calc R
C22 C 1.1959(3) 1.2547(2) 0.01061(8) 0.0290(5) Uani 1 1 d .
H22 H 1.2464 1.3246 -0.0032 0.035 Uiso 1 1 calc R
C23 C 1.2639(2) 1.1490(2) 0.03087(9) 0.0297(5) Uani 1 1 d .
H23 H 1.3612 1.1474 0.0313 0.036 Uiso 1 1 calc R
C24 C 1.1906(2) 1.0457(2) 0.05041(8) 0.0256(5) Uani 1 1 d .
H24 H 1.2381 0.9737 0.0642 0.031 Uiso 1 1 calc R
C25 C 0.8802(2) 0.9783(2) 0.10707(8) 0.0271(5) Uani 1 1 d .
H25A H 0.8133 1.0455 0.097 0.041 Uiso 1 1 calc R
H25B H 0.9381 1.0204 0.1285 0.041 Uiso 1 1 calc R
H25C H 0.832 0.8994 0.119 0.041 Uiso 1 1 calc R
C26 C 0.4817(2) 0.5094(2) 0.03721(7) 0.0189(4) Uani 1 1 d .
H26A H 0.4805 0.4097 0.0429 0.023 Uiso 1 1 calc R
H26B H 0.3868 0.5377 0.0306 0.023 Uiso 1 1 calc R
C27 C 0.5713(2) 0.5360(2) -0.00072(7) 0.0209(4) Uani 1 1 d .
C28 C 0.5534(2) 0.6541(2) -0.02482(7) 0.0245(5) Uani 1 1 d .
H28 H 0.4847 0.7184 -0.0173 0.029 Uiso 1 1 calc R
C29 C 0.6353(3) 0.6782(3) -0.05965(8) 0.0331(6) Uani 1 1 d .
H29 H 0.6209 0.7581 -0.076 0.04 Uiso 1 1 calc R
C30 C 0.7365(3) 0.5878(3) -0.07057(8) 0.0374(6) Uani 1 1 d .
H30 H 0.793 0.6055 -0.0942 0.045 Uiso 1 1 calc R
C31 C 0.7559(3) 0.4712(3) -0.04707(9) 0.0383(7) Uani 1 1 d .
H31 H 0.8258 0.408 -0.0546 0.046 Uiso 1 1 calc R
C32 C 0.6735(3) 0.4453(3) -0.01230(8) 0.0303(5) Uani 1 1 d .
H32 H 0.6876 0.3644 0.0036 0.036 Uiso 1 1 calc R
Cl1 Cl 1.09769(6) 0.19314(6) 0.18325(2) 0.03229(14) Uani 1 1 d .
N1 N 0.67651(17) 0.56559(16) 0.08477(5) 0.0139(3) Uani 1 1 d .
N2 N 0.93648(17) 0.61197(17) 0.05882(6) 0.0171(3) Uani 1 1 d .
N3 N 0.88099(18) 0.85669(17) 0.03915(6) 0.0178(4) Uani 1 1 d .
H3 H 0.8229 0.9186 0.0259 0.021 Uiso 1 1 calc R
Ni2A Ni 0.77585(3) 0.70975(3) 0.062890(11) 0.01491(8) Uani 1 1 d .
O1 O 0.61334(14) 0.81086(13) 0.06458(5) 0.0193(3) Uani 1 1 d .
O1D O 0.96463(18) 0.64776(19) 0.26161(6) 0.0317(4) Uani 1 1 d .
H1D H 1.0212 0.6016 0.2755 0.048 Uiso 1 1 calc R
O2 O 0.38834(15) 0.78437(16) 0.07349(5) 0.0251(4) Uani 1 1 d .
O3 O 1.11904(16) 0.59515(16) 0.01212(5) 0.0241(3) Uani 1 1 d .

loop_
_atom_site_aniso_label
_atom_site_aniso_U_11
_atom_site_aniso_U_22
_atom_site_aniso_U_33
_atom_site_aniso_U_23
_atom_site_aniso_U_13
_atom_site_aniso_U_12
C1 0.0215(10) 0.0186(10) 0.0133(10) 0.0002(8) -0.0015(8) 0.0045(8)
C1D 0.0415(15) 0.0434(15) 0.0334(16) -0.0069(12) -0.0026(12) -0.0037(12)
C2 0.0145(9) 0.0167(10) 0.0169(11) 0.0021(8) 0.0008(8) 0.0019(7)
C2D 0.097(3) 0.082(3) 0.058(3) -0.004(2) -0.004(2) 0.009(2)
C3 0.0169(9) 0.0142(9) 0.0118(10) -0.0011(8) 0.0017(8) -0.0005(7)
C4 0.0140(9) 0.0139(9) 0.0169(11) 0.0026(8) 0.0000(8) 0.0023(7)
C5 0.0175(9) 0.0181(10) 0.0166(11) 0.0010(8) -0.0009(8) 0.0006(7)
C6 0.0166(9) 0.0240(10) 0.0194(12) 0.0052(9) 0.0033(8) 0.0027(8)
C7 0.0179(10) 0.0186(10) 0.0290(13) 0.0078(9) 0.0020(9) -0.0006(8)
C8 0.0241(11) 0.0140(9) 0.0288(13) 0.0009(9) -0.0011(9) -0.0015(8)
C9 0.0200(10) 0.0178(10) 0.0198(12) 0.0011(8) 0.0020(9) 0.0021(8)
C10 0.0158(9) 0.0119(9) 0.0138(10) -0.0017(8) 0.0006(8) 0.0020(7)
C11 0.0185(10) 0.0182(10) 0.0157(11) 0.0014(8) 0.0008(8) -0.0002(8)
C12 0.0198(10) 0.0217(10) 0.0185(12) 0.0028(9) -0.0023(8) 0.0034(8)
C13 0.0158(10) 0.0243(11) 0.0261(13) 0.0016(9) -0.0010(9) 0.0023(8)
C14 0.0185(10) 0.0248(11) 0.0227(12) 0.0014(9) 0.0037(9) -0.0028(8)
C15 0.0194(10) 0.0141(9) 0.0135(10) -0.0005(8) 0.0015(8) 0.0008(7)
C16 0.0219(11) 0.0169(10) 0.0167(11) -0.0009(8) 0.0022(9) -0.0047(8)
C17 0.0262(11) 0.0173(10) 0.0174(11) 0.0007(8) 0.0056(9) -0.0027(8)
C18 0.0235(10) 0.0151(9) 0.0242(13) 0.0018(9) -0.0031(9) -0.0002(8)
C19 0.0238(11) 0.0165(10) 0.0217(12) -0.0011(8) -0.0007(9) -0.0010(8)
C20 0.0242(11) 0.0165(10) 0.0361(15) 0.0004(9) -0.0049(10) -0.0018(8)
C21 0.0334(13) 0.0192(11) 0.0369(15) 0.0044(10) -0.0096(11) -0.0031(9)
C22 0.0340(13) 0.0215(11) 0.0313(14) 0.0028(10) -0.0003(11) -0.0091(9)
C23 0.0237(11) 0.0278(12) 0.0375(15) -0.0001(11) -0.0004(10) -0.0036(9)
C24 0.0215(11) 0.0224(11) 0.0328(14) 0.0021(9) -0.0018(9) 0.0021(8)
C25 0.0322(12) 0.0234(11) 0.0256(13) -0.0021(9) 0.0023(10) -0.0035(9)
C26 0.0175(10) 0.0176(10) 0.0217(11) 0.0012(8) -0.0008(9) 0.0006(8)
C27 0.0203(10) 0.0269(11) 0.0157(11) -0.0043(9) -0.0063(9) -0.0020(8)
C28 0.0310(12) 0.0230(11) 0.0195(12) -0.0011(9) -0.0066(9) -0.0034(9)
C29 0.0394(14) 0.0393(13) 0.0208(13) 0.0007(11) -0.0071(11) -0.0145(11)
C30 0.0287(13) 0.0651(19) 0.0183(13) -0.0056(12) -0.0008(10) -0.0125(12)
C31 0.0274(13) 0.0614(18) 0.0259(14) -0.0105(13) -0.0009(10) 0.0088(12)
C32 0.0295(12) 0.0403(14) 0.0212(13) -0.0044(11) -0.0041(10) 0.0103(10)
Cl1 0.0246(3) 0.0414(3) 0.0308(3) 0.0175(3) -0.0040(2) 0.0073(2)
N1 0.0147(8) 0.0140(8) 0.0130(9) -0.0016(7) 0.0010(7) 0.0024(6)
N2 0.0185(8) 0.0155(8) 0.0173(9) -0.0002(7) 0.0045(7) 0.0000(6)
N3 0.0219(9) 0.0128(8) 0.0186(10) 0.0015(7) 0.0008(7) 0.0007(6)
Ni2A 0.01710(17) 0.01133(16) 0.01631(18) 0.00236(14) 0.00245(14) 0.00047(12)
O1 0.0227(7) 0.0132(6) 0.0221(8) 0.0018(6) 0.0000(7) 0.0019(5)
O1D 0.0274(9) 0.0359(10) 0.0318(10) -0.0080(8) -0.0054(7) 0.0024(7)
O2 0.0215(8) 0.0227(8) 0.0311(10) 0.0017(7) 0.0002(6) 0.0092(6)
O3 0.0254(8) 0.0224(8) 0.0245(9) 0.0008(7) 0.0121(7) 0.0014(6)

loop_
_atom_type_symbol
_atom_type_description
_atom_type_scat_dispersion_real
_atom_type_scat_dispersion_imag
_atom_type_scat_source
C C 0.0181 0.0091 'International Tables Vol C Tables 4.2.6.8 and 6.1.1.4'
H H 0 0 'International Tables Vol C Tables 4.2.6.8 and 6.1.1.4'
Cl Cl 0.3639 0.7018 'International Tables Vol C Tables 4.2.6.8 and 6.1.1.4'
N N 0.0311 0.018 'International Tables Vol C Tables 4.2.6.8 and 6.1.1.4'
Ni Ni -3.0029 0.5091 'International Tables Vol C Tables 4.2.6.8 and 6.1.1.4'
O O 0.0492 0.0322 'International Tables Vol C Tables 4.2.6.8 and 6.1.1.4'

loop_
_exptl_crystal_face_index_h
_exptl_crystal_face_index_k
_exptl_crystal_face_index_l
_exptl_crystal_face_perp_dist
-1 0 -21 0.0882
0 -6 -1 0.1301
-6 0 -1 0.1157
0 -4 -17 0.1385
1 4 17 0.1041
6 -1 0 0.0871
-1 6 3 0.1127
-1 -1 20 0.1437

loop_
_geom_angle_atom_site_label_1
_geom_angle_atom_site_label_2
_geom_angle_atom_site_label_3
_geom_angle
O2 C1 O1 124.80(19)
O2 C1 C2 120.30(19)
O1 C1 C2 114.85(17)
O1D C1D C2D 106.3(3)
O1D C1D H1DA 110.5
C2D C1D H1DA 110.5
O1D C1D H1DB 110.5
C2D C1D H1DB 110.5
H1DA C1D H1DB 108.7
N1 C2 C1 107.30(16)
N1 C2 C26 111.49(16)
C1 C2 C26 109.33(17)
N1 C2 H2 109.6
C1 C2 H2 109.6
C26 C2 H2 109.6
C1D C2D H2DA 109.5
C1D C2D H2DB 109.5
H2DA C2D H2DB 109.5
C1D C2D H2DC 109.5
H2DA C2D H2DC 109.5
H2DB C2D H2DC 109.5
N1 C3 C10 121.61(18)
N1 C3 C4 120.75(17)
C10 C3 C4 117.64(17)
C9 C4 C5 119.98(19)
C9 C4 C3 120.29(19)
C5 C4 C3 119.68(18)
C6 C5 C4 119.7(2)
C6 C5 H5 120.1
C4 C5 H5 120.1
C7 C6 C5 120.2(2)
C7 C6 H6 119.9
C5 C6 H6 119.9
C6 C7 C8 120.5(2)
C6 C7 H7 119.7
C8 C7 H7 119.7
C7 C8 C9 119.6(2)
C7 C8 H8 120.2
C9 C8 H8 120.2
C4 C9 C8 119.9(2)
C4 C9 H9 120
C8 C9 H9 120
C11 C10 C15 119.02(19)
C11 C10 C3 117.46(18)
C15 C10 C3 123.52(18)
C12 C11 C10 120.2(2)
C12 C11 H11 119.9
C10 C11 H11 119.9
C11 C12 C13 121.1(2)
C11 C12 Cl1 119.41(17)
C13 C12 Cl1 119.43(16)
C14 C13 C12 119.56(19)
C14 C13 H13 120.2
C12 C13 H13 120.2
C13 C14 C15 121.4(2)
C13 C14 H14 119.3
C15 C14 H14 119.3
N2 C15 C14 120.85(19)
N2 C15 C10 120.40(18)
C14 C15 C10 118.62(19)
O3 C16 N2 127.9(2)
O3 C16 C17 121.23(19)
N2 C16 C17 110.87(18)
N3 C17 C16 108.50(17)
N3 C17 H17A 110
C16 C17 H17A 110
N3 C17 H17B 110
C16 C17 H17B 110
H17A C17 H17B 108.4
N3 C18 C19 110.81(18)
N3 C18 C25 109.34(18)
C19 C18 C25 113.23(18)
N3 C18 H18 107.8
C19 C18 H18 107.8
C25 C18 H18 107.8
C20 C19 C24 119.2(2)
C20 C19 C18 120.9(2)
C24 C19 C18 119.92(19)
C19 C20 C21 120.1(2)
C19 C20 H20 120
C21 C20 H20 120
C22 C21 C20 120.2(2)
C22 C21 H21 119.9
C20 C21 H21 119.9
C23 C22 C21 119.6(2)
C23 C22 H22 120.2
C21 C22 H22 120.2
C24 C23 C22 120.4(2)
C24 C23 H23 119.8
C22 C23 H23 119.8
C23 C24 C19 120.6(2)
C23 C24 H24 119.7
C19 C24 H24 119.7
C18 C25 H25A 109.5
C18 C25 H25B 109.5
H25A C25 H25B 109.5
C18 C25 H25C 109.5
H25A C25 H25C 109.5
H25B C25 H25C 109.5
C27 C26 C2 114.09(17)
C27 C26 H26A 108.7
C2 C26 H26A 108.7
C27 C26 H26B 108.7
C2 C26 H26B 108.7
H26A C26 H26B 107.6
C32 C27 C28 118.0(2)
C32 C27 C26 121.3(2)
C28 C27 C26 120.7(2)
C29 C28 C27 120.6(2)
C29 C28 H28 119.7
C27 C28 H28 119.7
C30 C29 C28 120.6(3)
C30 C29 H29 119.7
C28 C29 H29 119.7
C29 C30 C31 119.5(3)
C29 C30 H30 120.2
C31 C30 H30 120.2
C30 C31 C32 120.3(3)
C30 C31 H31 119.8
C32 C31 H31 119.8
C27 C32 C31 120.9(3)
C27 C32 H32 119.6
C31 C32 H32 119.6
C3 N1 C2 121.74(17)
C3 N1 Ni2A 127.42(14)
C2 N1 Ni2A 110.80(12)
C16 N2 C15 122.57(18)
C16 N2 Ni2A 113.55(14)
C15 N2 Ni2A 123.88(14)
C17 N3 C18 110.40(17)
C17 N3 Ni2A 103.33(12)
C18 N3 Ni2A 113.51(14)
C17 N3 H3 109.8
C18 N3 H3 109.8
Ni2A N3 H3 109.8
N2 Ni2A N1 94.53(7)
N2 Ni2A O1 177.54(8)
N1 Ni2A O1 86.89(7)
N2 Ni2A N3 84.50(7)
N1 Ni2A N3 178.62(8)
O1 Ni2A N3 94.04(7)
C1 O1 Ni2A 114.60(12)
C1D O1D H1D 109.5

loop_
_geom_bond_atom_site_label_1
_geom_bond_atom_site_label_2
_geom_bond_distance
C1 O2 1.213(3)
C1 O1 1.303(3)
C1 C2 1.531(3)
C1D O1D 1.418(3)
C1D C2D 1.541(5)
C1D H1DA 0.99
C1D H1DB 0.99
C2 N1 1.475(2)
C2 C26 1.544(3)
C2 H2 1
C2D H2DA 0.98
C2D H2DB 0.98
C2D H2DC 0.98
C3 N1 1.302(3)
C3 C10 1.465(3)
C3 C4 1.502(3)
C4 C9 1.388(3)
C4 C5 1.397(3)
C5 C6 1.389(3)
C5 H5 0.95
C6 C7 1.383(3)
C6 H6 0.95
C7 C8 1.384(3)
C7 H7 0.95
C8 C9 1.399(3)
C8 H8 0.95
C9 H9 0.95
C10 C11 1.409(3)
C10 C15 1.423(3)
C11 C12 1.376(3)
C11 H11 0.95
C12 C13 1.387(3)
C12 Cl1 1.737(2)
C13 C14 1.378(3)
C13 H13 0.95
C14 C15 1.403(3)
C14 H14 0.95
C15 N2 1.391(3)
C16 O3 1.219(3)
C16 N2 1.374(3)
C16 C17 1.519(3)
C17 N3 1.479(3)
C17 H17A 0.99
C17 H17B 0.99
C18 N3 1.510(3)
C18 C19 1.516(3)
C18 C25 1.522(3)
C18 H18 1
C19 C20 1.390(3)
C19 C24 1.396(3)
C20 C21 1.401(3)
C20 H20 0.95
C21 C22 1.388(3)
C21 H21 0.95
C22 C23 1.387(4)
C22 H22 0.95
C23 C24 1.384(3)
C23 H23 0.95
C24 H24 0.95
C25 H25A 0.98
C25 H25B 0.98
C25 H25C 0.98
C26 C27 1.517(3)
C26 H26A 0.99
C26 H26B 0.99
C27 C32 1.384(3)
C27 C28 1.397(3)
C28 C29 1.390(4)
C28 H28 0.95
C29 C30 1.370(4)
C29 H29 0.95
C30 C31 1.377(4)
C30 H30 0.95
C31 C32 1.395(4)
C31 H31 0.95
C32 H32 0.95
N1 Ni2A 1.8465(17)
N2 Ni2A 1.8404(17)
N3 Ni2A 1.9201(17)
N3 H3 0.93
Ni2A O1 1.8692(14)
O1D H1D 0.84

loop_
_geom_torsion_atom_site_label_1
_geom_torsion_atom_site_label_2
_geom_torsion_atom_site_label_3
_geom_torsion_atom_site_label_4
_geom_torsion
O2 C1 C2 N1 -165.70(19)
O1 C1 C2 N1 16.7(2)
O2 C1 C2 C26 73.2(2)
O1 C1 C2 C26 -104.3(2)
N1 C3 C4 C9 100.9(2)
C10 C3 C4 C9 -79.7(3)
N1 C3 C4 C5 -81.7(3)
C10 C3 C4 C5 97.7(2)
C9 C4 C5 C6 1.2(3)
C3 C4 C5 C6 -176.17(18)
C4 C5 C6 C7 -0.6(3)
C5 C6 C7 C8 -0.7(3)
C6 C7 C8 C9 1.4(3)
C5 C4 C9 C8 -0.4(3)
C3 C4 C9 C8 176.93(19)
C7 C8 C9 C4 -0.9(3)
N1 C3 C10 C11 163.58(19)
C4 C3 C10 C11 -15.8(3)
N1 C3 C10 C15 -16.7(3)
C4 C3 C10 C15 163.90(19)
C15 C10 C11 C12 0.5(3)
C3 C10 C11 C12 -179.77(19)
C10 C11 C12 C13 -1.3(3)
C10 C11 C12 Cl1 177.33(16)
C11 C12 C13 C14 1.1(4)
Cl1 C12 C13 C14 -177.51(18)
C12 C13 C14 C15 -0.1(3)
C13 C14 C15 N2 175.4(2)
C13 C14 C15 C10 -0.6(3)
C11 C10 C15 N2 -175.55(19)
C3 C10 C15 N2 4.7(3)
C11 C10 C15 C14 0.4(3)
C3 C10 C15 C14 -179.28(19)
O3 C16 C17 N3 -160.0(2)
N2 C16 C17 N3 21.3(2)
N3 C18 C19 C20 60.1(3)
C25 C18 C19 C20 -63.2(3)
N3 C18 C19 C24 -119.1(2)
C25 C18 C19 C24 117.6(2)
C24 C19 C20 C21 0.7(4)
C18 C19 C20 C21 -178.5(2)
C19 C20 C21 C22 0.2(4)
C20 C21 C22 C23 -1.0(4)
C21 C22 C23 C24 1.0(4)
C22 C23 C24 C19 -0.1(4)
C20 C19 C24 C23 -0.7(4)
C18 C19 C24 C23 178.5(2)
N1 C2 C26 C27 -48.7(2)
C1 C2 C26 C27 69.7(2)
C2 C26 C27 C32 97.4(2)
C2 C26 C27 C28 -82.1(2)
C32 C27 C28 C29 0.7(3)
C26 C27 C28 C29 -179.8(2)
C27 C28 C29 C30 -1.1(4)
C28 C29 C30 C31 0.9(4)
C29 C30 C31 C32 -0.2(4)
C28 C27 C32 C31 -0.1(4)
C26 C27 C32 C31 -179.6(2)
C30 C31 C32 C27 -0.1(4)
C10 C3 N1 C2 176.71(18)
C4 C3 N1 C2 -3.9(3)
C10 C3 N1 Ni2A -0.8(3)
C4 C3 N1 Ni2A 178.55(14)
C1 C2 N1 C3 157.39(18)
C26 C2 N1 C3 -82.9(2)
C1 C2 N1 Ni2A -24.68(19)
C26 C2 N1 Ni2A 95.00(16)
O3 C16 N2 C15 13.2(3)
C17 C16 N2 C15 -168.18(18)
O3 C16 N2 Ni2A -167.53(19)
C17 C16 N2 Ni2A 11.1(2)
C14 C15 N2 C16 26.7(3)
C10 C15 N2 C16 -157.42(19)
C14 C15 N2 Ni2A -152.52(17)
C10 C15 N2 Ni2A 23.4(3)
C16 C17 N3 C18 80.5(2)
C16 C17 N3 Ni2A -41.24(18)
C19 C18 N3 C17 65.3(2)
C25 C18 N3 C17 -169.22(17)
C19 C18 N3 Ni2A -179.24(14)
C25 C18 N3 Ni2A -53.8(2)
C16 N2 Ni2A N1 149.34(15)
C15 N2 Ni2A N1 -31.41(17)
C16 N2 Ni2A O1 24.1(17)
C15 N2 Ni2A O1 -156.6(16)
C16 N2 Ni2A N3 -29.67(15)
C15 N2 Ni2A N3 149.58(18)
C3 N1 Ni2A N2 20.52(18)
C2 N1 Ni2A N2 -157.26(14)
C3 N1 Ni2A O1 -161.50(18)
C2 N1 Ni2A O1 20.73(13)
C3 N1 Ni2A N3 66(4)
C2 N1 Ni2A N3 -112(4)
C17 N3 Ni2A N2 39.08(14)
C18 N3 Ni2A N2 -80.50(14)
C17 N3 Ni2A N1 -6(4)
C18 N3 Ni2A N1 -126(4)
C17 N3 Ni2A O1 -138.92(14)
C18 N3 Ni2A O1 101.49(14)
O2 C1 O1 Ni2A -178.43(18)
C2 C1 O1 Ni2A -1.0(2)
N2 Ni2A O1 C1 113.9(16)
N1 Ni2A O1 C1 -11.42(15)
N3 Ni2A O1 C1 167.56(16)
